data_2211786
loop_
_publ_author_name
'Zhi-Fang Yu'
'Juan Li'
'Jian-Wei Sun'
'Liang Yu'

_publ_section_title
;
 Ethyl 4-benzoyl-3,5-diphenylpyrrolidine-2-carboxylate
;
_journal_coeditor_code CV2160
_journal_issue 1
_journal_name_full 'Acta Crystallographica Section E'
_journal_page_first o17
_journal_page_last o18
_journal_paper_doi 10.1107/S1600536806050744
_journal_volume 63
_journal_year 2007
_chemical_formula_iupac 'C26 H25 N O3'
_chemical_formula_moiety 'C26 H25 N O3'
_chemical_formula_sum 'C26 H25 N O3'
_chemical_formula_weight 399.47
_chemical_melting_point 146
_chemical_name_systematic
;
Ethyl 4-benzoyl-3,5-diphenylpyrrolidine-2-carboxylate
;
_space_group_IT_number 33
_symmetry_cell_setting orthorhombic
_symmetry_space_group_name_Hall 'P 2c -2n'
_symmetry_space_group_name_H-M 'P n a 21'
_atom_sites_solution_hydrogens geom
_atom_sites_solution_primary direct
_atom_sites_solution_secondary difmap
_cell_angle_alpha 90.00
_cell_angle_beta 90.00
_cell_angle_gamma 90.00
_cell_formula_units_Z 4
_cell_length_a 22.112(5)
_cell_length_b 5.7505(12)
_cell_length_c 16.555(4)
_cell_measurement_reflns_used 2513
_cell_measurement_temperature 294(2)
_cell_measurement_theta_max 22.18
_cell_measurement_theta_min 2.46
_cell_volume 2105.1(8)
_computing_cell_refinement SMART
_computing_data_collection 'SMART (Bruker, 1997)'
_computing_data_reduction 'SAINT (Bruker, 1997)'
_computing_molecular_graphics 'SHELXTL (Bruker, 1997)'
_computing_publication_material SHELXTL
_computing_structure_refinement 'SHELXL97 (Sheldrick, 1997)'
_computing_structure_solution 'SHELXS97 (Sheldrick, 1997)'
_diffrn_ambient_temperature 294(2)
_diffrn_measured_fraction_theta_full 0.994
_diffrn_measured_fraction_theta_max 0.994
_diffrn_measurement_device_type 'Bruker SMART CCD area-detector'
_diffrn_measurement_method '\f and \w'
_diffrn_radiation_monochromator graphite
_diffrn_radiation_source 'fine-focus sealed tube'
_diffrn_radiation_type MoK\a
_diffrn_radiation_wavelength 0.71073
_diffrn_reflns_av_R_equivalents 0.0552
_diffrn_reflns_av_sigmaI/netI 0.0434
_diffrn_reflns_limit_h_max 23
_diffrn_reflns_limit_h_min -27
_diffrn_reflns_limit_k_max 7
_diffrn_reflns_limit_k_min -5
_diffrn_reflns_limit_l_max 18
_diffrn_reflns_limit_l_min -20
_diffrn_reflns_number 11174
_diffrn_reflns_theta_full 26.48
_diffrn_reflns_theta_max 26.48
_diffrn_reflns_theta_min 1.84
_diffrn_standards_decay_% 0
_diffrn_standards_interval_count 0
_diffrn_standards_number 0
_exptl_absorpt_coefficient_mu 0.082
_exptl_absorpt_correction_T_max 0.9806
_exptl_absorpt_correction_T_min 0.9742
_exptl_absorpt_correction_type multi-scan
_exptl_absorpt_process_details '(SADABS; Sheldrick, 1996)'
_exptl_crystal_colour colourless
_exptl_crystal_density_diffrn 1.260
_exptl_crystal_density_method 'not measured'
_exptl_crystal_description block
_exptl_crystal_F_000 848
_exptl_crystal_size_max 0.32
_exptl_crystal_size_mid 0.28
_exptl_crystal_size_min 0.24
_refine_diff_density_max 0.112
_refine_diff_density_min -0.157
_refine_ls_extinction_method none
_refine_ls_goodness_of_fit_ref 1.002
_refine_ls_hydrogen_treatment mixed
_refine_ls_matrix_type full
_refine_ls_number_parameters 276
_refine_ls_number_reflns 2237
_refine_ls_number_restraints 2
_refine_ls_restrained_S_all 1.002
_refine_ls_R_factor_all 0.0744
_refine_ls_R_factor_gt 0.0360
_refine_ls_shift/su_max 0.000
_refine_ls_shift/su_mean 0.000
_refine_ls_structure_factor_coef Fsqd
_refine_ls_weighting_details 'calc w=1/[\s^2^(Fo^2^)+(0.0473P)^2^+0.1059P] where P=(Fo^2^+2Fc^2^)/3'
_refine_ls_weighting_scheme calc
_refine_ls_wR_factor_gt 0.0803
_refine_ls_wR_factor_ref 0.0955
_reflns_number_gt 1511
_reflns_number_total 2237
_reflns_threshold_expression I>2\s(I)
_cod_data_source_file cv2160.cif
_cod_data_source_block I
_cod_depositor_comments
;
The following automatic conversions were performed:
'_symmetry_cell_setting' value 'Orthorhombic' changed to 'orthorhombic'
according to '/home/saulius/struct/CIF-dictionaries/cif_core.dic'
dictionary named 'cif_core.dic' version 2.4.1 from 2010-06-29.

Automatic conversion script
Id: cif_fix_enum 1527 2010-12-29 10:47:43Z saulius 

The following automatic conversions were performed:

'_symmetry_cell_setting' value 'Orthorhombic' changed to
'orthorhombic' according to
/home/saulius/struct/CIF-dictionaries/cif_core.dic dictionary named
'cif_core.dic' version 2.4.1 from 2010-06-29.

Automatic conversion script
Id: cif_fix_values 1715 2011-07-08 13:25:40Z adriana 
;
_cod_original_cell_volume 2105.0(8)
_cod_original_sg_symbol_Hall P2c-2n
_cod_database_code 2211786
_cod_database_fobs_code 2211786

loop_
_symmetry_equiv_pos_as_xyz
'x, y, z'
'-x, -y, z+1/2'
'x+1/2, -y+1/2, z'
'-x+1/2, y+1/2, z+1/2'

loop_
_atom_site_type_symbol
_atom_site_label
_atom_site_fract_x
_atom_site_fract_y
_atom_site_fract_z
_atom_site_U_iso_or_equiv
_atom_site_adp_type
_atom_site_calc_flag
_atom_site_refinement_flags
_atom_site_occupancy
O O1 0.07338(9) 0.2994(4) 0.00818(15) 0.0550(6) Uani d . 1
O O2 0.23520(11) 0.7398(4) 0.17894(17) 0.0736(8) Uani d . 1
O O3 0.25423(9) 1.0434(4) 0.09973(16) 0.0568(6) Uani d . 1
N N1 0.11100(11) 0.8637(5) 0.16126(17) 0.0487(7) Uani d D 1
C C1 0.04535(12) 0.4808(5) 0.0047(2) 0.0397(7) Uani d . 1
C C2 -0.01629(12) 0.4839(5) -0.03130(18) 0.0395(7) Uani d . 1
C C3 -0.05554(14) 0.6717(6) -0.0230(2) 0.0491(8) Uani d . 1
H H3 -0.0441 0.8007 0.0072 0.059 Uiso calc R 1
C C4 -0.11159(14) 0.6658(7) -0.0598(3) 0.0629(10) Uani d . 1
H H4 -0.1380 0.7902 -0.0535 0.075 Uiso calc R 1
C C5 -0.12845(16) 0.4788(7) -0.1052(3) 0.0685(11) Uani d . 1
H H5 -0.1662 0.4774 -0.1300 0.082 Uiso calc R 1
C C6 -0.09045(17) 0.2940(7) -0.1145(2) 0.0632(10) Uani d . 1
H H6 -0.1022 0.1671 -0.1456 0.076 Uiso calc R 1
C C7 -0.03444(15) 0.2958(6) -0.0775(2) 0.0499(8) Uani d . 1
H H7 -0.0087 0.1693 -0.0837 0.060 Uiso calc R 1
C C8 0.07356(12) 0.7066(5) 0.03357(19) 0.0373(7) Uani d . 1
H H8 0.0620 0.8284 -0.0048 0.045 Uiso calc R 1
C C9 0.05425(13) 0.7915(5) 0.12072(19) 0.0425(7) Uani d . 1
H H9 0.0294 0.9311 0.1138 0.051 Uiso calc R 1
C C10 0.01965(13) 0.6266(5) 0.1743(2) 0.0451(8) Uani d . 1
C C11 -0.03602(14) 0.6900(6) 0.2060(2) 0.0583(9) Uani d . 1
H H11 -0.0536 0.8301 0.1905 0.070 Uiso calc R 1
C C12 -0.06598(17) 0.5463(9) 0.2606(3) 0.0714(12) Uani d . 1
H H12 -0.1029 0.5924 0.2823 0.086 Uiso calc R 1
C C13 -0.0413(2) 0.3384(9) 0.2824(3) 0.0739(12) Uani d . 1
H H13 -0.0615 0.2413 0.3184 0.089 Uiso calc R 1
C C14 0.01341(19) 0.2741(7) 0.2507(2) 0.0650(10) Uani d . 1
H H14 0.0304 0.1327 0.2657 0.078 Uiso calc R 1
C C15 0.04341(16) 0.4146(6) 0.1975(2) 0.0553(9) Uani d . 1
H H15 0.0804 0.3667 0.1765 0.066 Uiso calc R 1
C C16 0.15594(12) 0.8945(5) 0.09739(19) 0.0407(7) Uani d . 1
H H16 0.1500 1.0458 0.0714 0.049 Uiso calc R 1
C C17 0.21874(14) 0.8810(6) 0.1309(2) 0.0461(8) Uani d . 1
C C18 0.31709(14) 1.0452(7) 0.1254(3) 0.0649(10) Uani d . 1
H H18A 0.3390 0.9187 0.0999 0.078 Uiso calc R 1
H H18B 0.3196 1.0257 0.1835 0.078 Uiso calc R 1
C C19 0.34371(17) 1.2723(8) 0.1013(3) 0.0857(13) Uani d . 1
H H19A 0.3405 1.2907 0.0438 0.129 Uiso calc R 1
H H19B 0.3855 1.2769 0.1168 0.129 Uiso calc R 1
H H19C 0.3223 1.3960 0.1277 0.129 Uiso calc R 1
C C20 0.14289(12) 0.6984(5) 0.03609(19) 0.0391(7) Uani d . 1
H H20 0.1549 0.5505 0.0607 0.047 Uiso calc R 1
C C21 0.17499(12) 0.7203(5) -0.04359(18) 0.0393(7) Uani d . 1
C C22 0.21327(14) 0.5449(6) -0.0687(2) 0.0516(9) Uani d . 1
H H22 0.2183 0.4128 -0.0370 0.062 Uiso calc R 1
C C23 0.24464(15) 0.5654(7) -0.1420(3) 0.0634(11) Uani d . 1
H H23 0.2702 0.4464 -0.1588 0.076 Uiso calc R 1
C C24 0.23784(16) 0.7592(7) -0.1889(2) 0.0633(10) Uani d . 1
H H24 0.2588 0.7730 -0.2374 0.076 Uiso calc R 1
C C25 0.19970(15) 0.9333(6) -0.1639(2) 0.0552(9) Uani d . 1
H H25 0.1949 1.0657 -0.1955 0.066 Uiso calc R 1
C C26 0.16878(14) 0.9128(6) -0.0928(2) 0.0476(8) Uani d . 1
H H26 0.1428 1.0317 -0.0771 0.057 Uiso calc R 1
H H1A 0.1244(14) 0.739(4) 0.190(2) 0.065(11) Uiso d D 1

loop_
_atom_site_aniso_label
_atom_site_aniso_U_11
_atom_site_aniso_U_22
_atom_site_aniso_U_33
_atom_site_aniso_U_12
_atom_site_aniso_U_13
_atom_site_aniso_U_23
O1 0.0561(13) 0.0356(12) 0.0734(18) 0.0083(10) -0.0146(12) -0.0049(12)
O2 0.0748(15) 0.0704(16) 0.076(2) -0.0061(13) -0.0322(15) 0.0195(16)
O3 0.0443(12) 0.0694(15) 0.0565(15) -0.0093(11) -0.0050(11) 0.0055(13)
N1 0.0490(15) 0.0516(17) 0.0454(18) -0.0051(14) -0.0003(14) -0.0051(14)
C1 0.0452(16) 0.0346(16) 0.0395(18) 0.0015(14) 0.0009(14) 0.0004(14)
C2 0.0391(16) 0.0387(17) 0.0407(19) -0.0057(14) -0.0004(14) 0.0054(14)
C3 0.0472(18) 0.0425(18) 0.058(2) 0.0008(15) -0.0029(16) 0.0011(16)
C4 0.0431(19) 0.060(2) 0.085(3) 0.0068(17) -0.0088(19) 0.010(2)
C5 0.048(2) 0.074(3) 0.083(3) -0.008(2) -0.024(2) 0.018(2)
C6 0.061(2) 0.058(2) 0.071(3) -0.015(2) -0.018(2) -0.001(2)
C7 0.0494(17) 0.0428(18) 0.057(2) -0.0034(15) -0.0044(17) 0.0031(17)
C8 0.0389(15) 0.0316(15) 0.0414(19) 0.0013(12) -0.0037(13) 0.0005(13)
C9 0.0430(16) 0.0384(17) 0.046(2) 0.0031(13) -0.0004(14) -0.0058(15)
C10 0.0461(17) 0.0454(18) 0.044(2) -0.0024(14) -0.0011(15) -0.0076(16)
C11 0.0478(19) 0.069(2) 0.058(2) -0.0042(18) -0.0004(18) -0.006(2)
C12 0.045(2) 0.102(3) 0.066(3) -0.019(2) 0.0105(19) -0.017(3)
C13 0.084(3) 0.086(3) 0.052(3) -0.032(3) 0.009(2) 0.000(2)
C14 0.088(3) 0.052(2) 0.055(3) -0.0161(19) -0.001(2) 0.0004(18)
C15 0.069(2) 0.0463(19) 0.050(2) -0.0021(17) 0.0069(18) -0.0059(17)
C16 0.0429(16) 0.0364(16) 0.0429(18) 0.0009(13) -0.0060(15) 0.0019(15)
C17 0.0515(18) 0.0464(19) 0.0404(19) -0.0004(16) -0.0068(16) -0.0036(16)
C18 0.0393(17) 0.090(3) 0.065(3) 0.0004(17) -0.0014(16) -0.006(2)
C19 0.057(2) 0.103(3) 0.097(3) -0.020(2) 0.004(2) -0.008(3)
C20 0.0417(16) 0.0351(15) 0.0405(17) 0.0022(13) -0.0053(14) 0.0024(14)
C21 0.0335(15) 0.0413(19) 0.043(2) -0.0048(14) -0.0056(13) -0.0046(15)
C22 0.0499(18) 0.0472(19) 0.058(2) 0.0030(15) -0.0046(17) -0.0065(17)
C23 0.050(2) 0.071(2) 0.069(3) 0.0009(18) 0.0106(19) -0.025(2)
C24 0.056(2) 0.083(3) 0.050(2) -0.020(2) 0.0055(17) -0.013(2)
C25 0.062(2) 0.058(2) 0.046(2) -0.0113(19) -0.0011(18) 0.0011(18)
C26 0.0465(18) 0.048(2) 0.048(2) -0.0023(15) -0.0020(16) -0.0011(17)

loop_
_atom_type_symbol
_atom_type_description
_atom_type_scat_dispersion_real
_atom_type_scat_dispersion_imag
_atom_type_scat_source
C C 0.0033 0.0000
; International Tables
Vol. C, Tables 4.2.6.8 and 6.1.1.4
;
H H 0.0000 0.0000
; International Tables
Vol. C, Tables 4.2.6.8 and 6.1.1.4
;
N N 0.0061 0.0000
; International Tables
Vol. C, Tables 4.2.6.8 and 6.1.1.4
;
O O 0.0106 0.0000
; International Tables
Vol. C, Tables 4.2.6.8 and 6.1.1.4
;

loop_
_geom_angle_atom_site_label_1
_geom_angle_atom_site_label_2
_geom_angle_atom_site_label_3
_geom_angle
C17 O3 C18 117.2(3)
C16 N1 C9 106.4(2)
C16 N1 H1A 104(2)
C9 N1 H1A 107(2)
O1 C1 C2 119.8(3)
O1 C1 C8 120.6(3)
C2 C1 C8 119.5(3)
C7 C2 C3 118.7(3)
C7 C2 C1 118.5(3)
C3 C2 C1 122.8(3)
C4 C3 C2 119.8(3)
C4 C3 H3 120.1
C2 C3 H3 120.1
C5 C4 C3 120.5(3)
C5 C4 H4 119.7
C3 C4 H4 119.7
C4 C5 C6 120.5(3)
C4 C5 H5 119.7
C6 C5 H5 119.7
C5 C6 C7 119.8(4)
C5 C6 H6 120.1
C7 C6 H6 120.1
C6 C7 C2 120.7(3)
C6 C7 H7 119.6
C2 C7 H7 119.6
C1 C8 C20 113.1(2)
C1 C8 C9 116.2(2)
C20 C8 C9 104.7(2)
C1 C8 H8 107.5
C20 C8 H8 107.5
C9 C8 H8 107.5
N1 C9 C10 109.8(3)
N1 C9 C8 105.7(2)
C10 C9 C8 118.7(2)
N1 C9 H9 107.4
C10 C9 H9 107.4
C8 C9 H9 107.4
C15 C10 C11 117.7(3)
C15 C10 C9 121.7(3)
C11 C10 C9 120.5(3)
C10 C11 C12 120.8(4)
C10 C11 H11 119.6
C12 C11 H11 119.6
C13 C12 C11 120.2(4)
C13 C12 H12 119.9
C11 C12 H12 119.9
C12 C13 C14 119.2(4)
C12 C13 H13 120.4
C14 C13 H13 120.4
C15 C14 C13 121.1(4)
C15 C14 H14 119.5
C13 C14 H14 119.5
C14 C15 C10 121.0(4)
C14 C15 H15 119.5
C10 C15 H15 119.5
N1 C16 C17 110.9(3)
N1 C16 C20 105.1(2)
C17 C16 C20 112.2(2)
N1 C16 H16 109.5
C17 C16 H16 109.5
C20 C16 H16 109.5
O2 C17 O3 124.0(3)
O2 C17 C16 124.4(3)
O3 C17 C16 111.6(3)
O3 C18 C19 107.8(3)
O3 C18 H18A 110.1
C19 C18 H18A 110.1
O3 C18 H18B 110.1
C19 C18 H18B 110.1
H18A C18 H18B 108.5
C18 C19 H19A 109.5
C18 C19 H19B 109.5
H19A C19 H19B 109.5
C18 C19 H19C 109.5
H19A C19 H19C 109.5
H19B C19 H19C 109.5
C21 C20 C8 116.4(2)
C21 C20 C16 115.3(2)
C8 C20 C16 100.5(2)
C21 C20 H20 108.0
C8 C20 H20 108.0
C16 C20 H20 108.0
C22 C21 C26 117.9(3)
C22 C21 C20 119.5(3)
C26 C21 C20 122.5(3)
C21 C22 C23 120.2(3)
C21 C22 H22 119.9
C23 C22 H22 119.9
C24 C23 C22 120.4(3)
C24 C23 H23 119.8
C22 C23 H23 119.8
C23 C24 C25 119.4(4)
C23 C24 H24 120.3
C25 C24 H24 120.3
C26 C25 C24 120.3(4)
C26 C25 H25 119.9
C24 C25 H25 119.9
C25 C26 C21 121.8(3)
C25 C26 H26 119.1
C21 C26 H26 119.1

loop_
_geom_bond_atom_site_label_1
_geom_bond_atom_site_label_2
_geom_bond_distance
O1 C1 1.214(3)
O2 C17 1.194(4)
O3 C17 1.324(4)
O3 C18 1.453(4)
N1 C16 1.462(4)
N1 C9 1.482(4)
N1 H1A 0.906(10)
C1 C2 1.487(4)
C1 C8 1.518(4)
C2 C7 1.384(4)
C2 C3 1.392(4)
C3 C4 1.381(5)
C3 H3 0.9300
C4 C5 1.364(6)
C4 H4 0.9300
C5 C6 1.364(5)
C5 H5 0.9300
C6 C7 1.381(5)
C6 H6 0.9300
C7 H7 0.9300
C8 C20 1.534(4)
C8 C9 1.582(4)
C8 H8 0.9800
C9 C10 1.507(4)
C9 H9 0.9800
C10 C15 1.382(5)
C10 C11 1.386(4)
C11 C12 1.393(6)
C11 H11 0.9300
C12 C13 1.363(6)
C12 H12 0.9300
C13 C14 1.371(5)
C13 H13 0.9300
C14 C15 1.368(5)
C14 H14 0.9300
C15 H15 0.9300
C16 C17 1.497(4)
C16 C20 1.544(4)
C16 H16 0.9800
C18 C19 1.487(5)
C18 H18A 0.9700
C18 H18B 0.9700
C19 H19A 0.9600
C19 H19B 0.9600
C19 H19C 0.9600
C20 C21 1.503(4)
C20 H20 0.9800
C21 C22 1.381(4)
C21 C26 1.381(4)
C22 C23 1.402(5)
C22 H22 0.9300
C23 C24 1.367(5)
C23 H23 0.9300
C24 C25 1.373(5)
C24 H24 0.9300
C25 C26 1.366(5)
C25 H25 0.9300
C26 H26 0.9300

loop_
_geom_torsion_atom_site_label_1
_geom_torsion_atom_site_label_2
_geom_torsion_atom_site_label_3
_geom_torsion_atom_site_label_4
_geom_torsion
O1 C1 C2 C7 -15.7(5)
C8 C1 C2 C7 161.9(3)
O1 C1 C2 C3 166.8(3)
C8 C1 C2 C3 -15.7(4)
C7 C2 C3 C4 0.8(5)
C1 C2 C3 C4 178.3(3)
C2 C3 C4 C5 -1.0(6)
C3 C4 C5 C6 0.5(6)
C4 C5 C6 C7 0.1(6)
C5 C6 C7 C2 -0.3(5)
C3 C2 C7 C6 -0.2(5)
C1 C2 C7 C6 -177.8(3)
O1 C1 C8 C20 21.2(4)
C2 C1 C8 C20 -156.4(3)
O1 C1 C8 C9 -100.0(3)
C2 C1 C8 C9 82.4(3)
C16 N1 C9 C10 146.4(2)
C16 N1 C9 C8 17.2(3)
C1 C8 C9 N1 135.0(3)
C20 C8 C9 N1 9.4(3)
C1 C8 C9 C10 11.2(4)
C20 C8 C9 C10 -114.4(3)
N1 C9 C10 C15 -61.8(4)
C8 C9 C10 C15 59.9(4)
N1 C9 C10 C11 114.4(3)
C8 C9 C10 C11 -123.9(3)
C15 C10 C11 C12 1.5(5)
C9 C10 C11 C12 -174.8(3)
C10 C11 C12 C13 -1.4(6)
C11 C12 C13 C14 0.8(6)
C12 C13 C14 C15 -0.3(6)
C13 C14 C15 C10 0.5(6)
C11 C10 C15 C14 -1.0(5)
C9 C10 C15 C14 175.3(3)
C9 N1 C16 C17 -159.1(3)
C9 N1 C16 C20 -37.7(3)
C18 O3 C17 O2 1.0(5)
C18 O3 C17 C16 -178.2(3)
N1 C16 C17 O2 43.5(4)
C20 C16 C17 O2 -73.6(4)
N1 C16 C17 O3 -137.3(3)
C20 C16 C17 O3 105.5(3)
C17 O3 C18 C19 -165.2(3)
C1 C8 C20 C21 76.9(3)
C9 C8 C20 C21 -155.6(2)
C1 C8 C20 C16 -157.8(3)
C9 C8 C20 C16 -30.3(3)
N1 C16 C20 C21 168.3(2)
C17 C16 C20 C21 -71.1(3)
N1 C16 C20 C8 42.2(3)
C17 C16 C20 C8 162.8(3)
C8 C20 C21 C22 -121.5(3)
C16 C20 C21 C22 121.1(3)
C8 C20 C21 C26 59.8(4)
C16 C20 C21 C26 -57.6(4)
C26 C21 C22 C23 0.3(4)
C20 C21 C22 C23 -178.5(3)
C21 C22 C23 C24 0.3(5)
C22 C23 C24 C25 -0.4(5)
C23 C24 C25 C26 -0.1(5)
C24 C25 C26 C21 0.7(5)
C22 C21 C26 C25 -0.7(4)
C20 C21 C26 C25 177.9(3)
